data_7240984
loop_
_publ_author_name
'Cruz-Cabeza, A. J.'
'Taylor, E.'
'Sugden, I. J.'
'Bowskill, D. H.'
'Wright, S. E.'
'Abdullahi, H.'
'Tulegenov, D.'
'Sadiq, G.'
'Davey, R. J.'

_publ_section_title
;
 Can solvated intermediates inform us about nucleation pathways? The case
 of \b-pABA
;
_journal_name_full CrystEngComm
_journal_paper_doi 10.1039/D0CE00970A
_journal_year 2020
_chemical_formula_sum 'C18 H22 N2 O6'
_chemical_formula_weight 362.37
_chemical_name_systematic '4-aminobenzoic acid dioxane solvate'
_space_group_crystal_system monoclinic
_space_group_IT_number 14
_space_group_name_Hall '-P 2ybc'
_space_group_name_H-M_alt 'P 1 21/c 1'
_atom_sites_solution_hydrogens mixed
_audit_creation_method SHELXL-2014/7
_audit_update_record
;
2020-06-15 deposited with the CCDC.	2020-07-29 downloaded from the CCDC.
;
_cell_angle_alpha 90
_cell_angle_beta 105.194(3)
_cell_angle_gamma 90
_cell_formula_units_Z 12
_cell_length_a 22.4397(9)
_cell_length_b 20.5326(7)
_cell_length_c 11.9083(4)
_cell_measurement_reflns_used 2106
_cell_measurement_temperature 150(2)
_cell_measurement_theta_max 71.91
_cell_measurement_theta_min 4.31
_cell_volume 5294.9(3)
_computing_cell_refinement 'Bruker SAINT'
_computing_data_collection 'Bruker APEX2'
_computing_data_reduction 'Bruker SAINT'
_computing_molecular_graphics 'Bruker SHELXTL'
_computing_publication_material 'Bruker SHELXTL'
_computing_structure_refinement 'SHELXL-2014/7 (Sheldrick, 2014)'
_computing_structure_solution 'SHELXS-97 (Sheldrick, 2008)'
_diffrn_ambient_temperature 150(2)
_diffrn_measured_fraction_theta_full 0.998
_diffrn_measured_fraction_theta_max 0.991
_diffrn_measurement_device_type 'Bruker APEX-II CCD'
_diffrn_measurement_method '\f and \w scans'
_diffrn_radiation_type CuK\a
_diffrn_radiation_wavelength 1.54178
_diffrn_reflns_av_unetI/netI 0.0943
_diffrn_reflns_Laue_measured_fraction_full 0.998
_diffrn_reflns_Laue_measured_fraction_max 0.991
_diffrn_reflns_limit_h_max 26
_diffrn_reflns_limit_h_min -27
_diffrn_reflns_limit_k_max 25
_diffrn_reflns_limit_k_min -25
_diffrn_reflns_limit_l_max 14
_diffrn_reflns_limit_l_min 0
_diffrn_reflns_number 10342
_diffrn_reflns_point_group_measured_fraction_full 0.998
_diffrn_reflns_point_group_measured_fraction_max 0.991
_diffrn_reflns_theta_full 67.679
_diffrn_reflns_theta_max 72.364
_diffrn_reflns_theta_min 2.040
_exptl_absorpt_coefficient_mu 0.862
_exptl_absorpt_correction_T_max 0.942
_exptl_absorpt_correction_T_min 0.77675
_exptl_absorpt_correction_type multi-scan
_exptl_absorpt_process_details SADABS
_exptl_crystal_colour white
_exptl_crystal_density_diffrn 1.364
_exptl_crystal_description block
_exptl_crystal_F_000 2304
_exptl_crystal_recrystallization_method 'Re-crystallisation from solvent: Dioxane/Water'
_exptl_crystal_size_max 0.260
_exptl_crystal_size_mid 0.160
_exptl_crystal_size_min 0.070
_refine_diff_density_max 0.625
_refine_diff_density_min -0.319
_refine_diff_density_rms 0.073
_refine_ls_extinction_method none
_refine_ls_goodness_of_fit_ref 1.040
_refine_ls_hydrogen_treatment mixed
_refine_ls_matrix_type full
_refine_ls_number_parameters 722
_refine_ls_number_reflns 10342
_refine_ls_number_restraints 0
_refine_ls_restrained_S_all 1.040
_refine_ls_R_factor_all 0.1292
_refine_ls_R_factor_gt 0.0801
_refine_ls_shift/su_max 0.000
_refine_ls_shift/su_mean 0.000
_refine_ls_structure_factor_coef Fsqd
_refine_ls_weighting_details 'w=1/[\s^2^(Fo^2^)+(0.0818P)^2^+6.4938P] where P=(Fo^2^+2Fc^2^)/3'
_refine_ls_weighting_scheme calc
_refine_ls_wR_factor_gt 0.2062
_refine_ls_wR_factor_ref 0.2386
_reflns_Friedel_coverage 0.000
_reflns_number_gt 6217
_reflns_number_total 10342
_reflns_threshold_expression 'I > 2\s(I)'
_cod_data_source_file d0ce00970a2.cif
_cod_data_source_block s4474mat
_cod_original_sg_symbol_H-M 'P 21/c'
_cod_database_code 7240984
_shelx_shelxl_version_number 2014/7
_shelx_space_group_comment
; 
The symmetry employed for this shelxl refinement is uniquely defined 
by the following loop, which should always be used as a source of 
symmetry information in preference to the above space-group names. 
They are only intended as comments. 
;
_shelx_estimated_absorpt_t_min 0.807
_shelx_estimated_absorpt_t_max 0.942

loop_
_space_group_symop_operation_xyz
'x, y, z'
'-x, y+1/2, -z+1/2'
'-x, -y, -z'
'x, -y-1/2, z-1/2'

loop_
_atom_site_label
_atom_site_type_symbol
_atom_site_fract_x
_atom_site_fract_y
_atom_site_fract_z
_atom_site_U_iso_or_equiv
_atom_site_adp_type
_atom_site_occupancy
_atom_site_site_symmetry_order
_atom_site_calc_flag
_atom_site_refinement_flags_posn
_atom_site_refinement_flags_adp
_atom_site_refinement_flags_occupancy
_atom_site_disorder_assembly
_atom_site_disorder_group
C1 C 0.16898(19) 0.5876(2) 0.2727(4) 0.0291(9) Uani 1 1 d . . . . .
C2 C 0.16710(18) 0.6545(2) 0.2272(4) 0.0273(8) Uani 1 1 d . . . . .
C3 C 0.14257(19) 0.7058(2) 0.2781(4) 0.0286(9) Uani 1 1 d . . . . .
H3 H 0.1261 0.6973 0.3425 0.034 Uiso 1 1 calc R U . . .
C4 C 0.14184(19) 0.7686(2) 0.2366(4) 0.0301(9) Uani 1 1 d . . . . .
H4 H 0.1243 0.8026 0.2715 0.036 Uiso 1 1 calc R U . . .
C5 C 0.1669(2) 0.7822(2) 0.1428(4) 0.0313(9) Uani 1 1 d . . . . .
C6 C 0.1914(2) 0.7305(2) 0.0907(4) 0.0310(9) Uani 1 1 d . . . . .
H6 H 0.2080 0.7387 0.0265 0.037 Uiso 1 1 calc R U . . .
C7 C 0.19118(19) 0.6679(2) 0.1332(4) 0.0285(9) Uani 1 1 d . . . . .
H7 H 0.2078 0.6334 0.0976 0.034 Uiso 1 1 calc R U . . .
C8 C 0.17400(19) 0.4124(2) 0.3960(4) 0.0286(9) Uani 1 1 d . . . . .
C9 C 0.17162(18) 0.3458(2) 0.4380(3) 0.0257(8) Uani 1 1 d . . . . .
C10 C 0.19216(18) 0.2931(2) 0.3841(4) 0.0280(9) Uani 1 1 d . . . . .
H10 H 0.2086 0.3005 0.3194 0.034 Uiso 1 1 calc R U . . .
C11 C 0.18894(19) 0.2303(2) 0.4235(4) 0.0300(9) Uani 1 1 d . . . . .
H11 H 0.2034 0.1951 0.3860 0.036 Uiso 1 1 calc R U . . .
C12 C 0.1645(2) 0.2179(2) 0.5184(4) 0.0314(9) Uani 1 1 d . . . . .
C13 C 0.1441(2) 0.2708(2) 0.5726(4) 0.0317(9) Uani 1 1 d . . . . .
H13 H 0.1277 0.2635 0.6374 0.038 Uiso 1 1 calc R U . . .
C14 C 0.14767(19) 0.3336(2) 0.5329(4) 0.0289(9) Uani 1 1 d . . . . .
H14 H 0.1336 0.3689 0.5707 0.035 Uiso 1 1 calc R U . . .
C15 C 0.32395(19) 0.0865(2) 0.2181(3) 0.0299(9) Uani 1 1 d . . . . .
C16 C 0.32702(19) 0.1530(2) 0.2630(4) 0.0293(9) Uani 1 1 d . . . . .
C17 C 0.30687(19) 0.2062(2) 0.1891(4) 0.0302(9) Uani 1 1 d . . . . .
H17 H 0.2896 0.1992 0.1082 0.036 Uiso 1 1 calc R U . . .
C18 C 0.31197(19) 0.2684(2) 0.2329(4) 0.0307(9) Uani 1 1 d . . . . .
H18 H 0.2977 0.3038 0.1817 0.037 Uiso 1 1 calc R U . . .
C19 C 0.33784(19) 0.2809(2) 0.3517(4) 0.0325(9) Uani 1 1 d . . . . .
C20 C 0.3575(2) 0.2273(2) 0.4264(4) 0.0333(9) Uani 1 1 d . . . . .
H20 H 0.3745 0.2341 0.5074 0.040 Uiso 1 1 calc R U . . .
C21 C 0.35191(19) 0.1652(2) 0.3817(4) 0.0320(9) Uani 1 1 d . . . . .
H21 H 0.3654 0.1296 0.4328 0.038 Uiso 1 1 calc R U . . .
C22 C 0.6761(2) 0.4105(2) 0.3934(3) 0.0309(9) Uani 1 1 d . . . . .
C23 C 0.67269(19) 0.3441(2) 0.4361(4) 0.0287(9) Uani 1 1 d . . . . .
C24 C 0.69607(19) 0.3297(2) 0.5537(4) 0.0307(9) Uani 1 1 d . . . . .
H24 H 0.7133 0.3637 0.6063 0.037 Uiso 1 1 calc R U . . .
C25 C 0.69483(19) 0.2675(2) 0.5955(3) 0.0300(9) Uani 1 1 d . . . . .
H25 H 0.7111 0.2590 0.6762 0.036 Uiso 1 1 calc R U . . .
C26 C 0.6698(2) 0.2165(2) 0.5199(4) 0.0314(9) Uani 1 1 d . . . . .
C27 C 0.6455(2) 0.2312(2) 0.4015(4) 0.0325(9) Uani 1 1 d . . . . .
H27 H 0.6273 0.1975 0.3491 0.039 Uiso 1 1 calc R U . . .
C28 C 0.6474(2) 0.2930(2) 0.3600(4) 0.0297(9) Uani 1 1 d . . . . .
H28 H 0.6316 0.3015 0.2793 0.036 Uiso 1 1 calc R U . . .
C29 C 0.0045(2) 0.4113(2) 0.0539(4) 0.0332(9) Uani 1 1 d . . . . .
C30 C 0.00436(19) 0.3447(2) 0.0982(4) 0.0303(9) Uani 1 1 d . . . . .
C31 C 0.0297(2) 0.3308(2) 0.2162(4) 0.0338(10) Uani 1 1 d . . . . .
H31 H 0.0469 0.3651 0.2681 0.041 Uiso 1 1 calc R U . . .
C32 C 0.0301(2) 0.2687(3) 0.2582(4) 0.0343(10) Uani 1 1 d . . . . .
H32 H 0.0474 0.2603 0.3386 0.041 Uiso 1 1 calc R U . . .
C33 C 0.0049(2) 0.2172(2) 0.1829(4) 0.0342(10) Uani 1 1 d . . . . .
C34 C -0.0212(2) 0.2309(2) 0.0650(4) 0.0336(10) Uani 1 1 d . . . . .
H34 H -0.0386 0.1966 0.0131 0.040 Uiso 1 1 calc R U . . .
C35 C -0.0218(2) 0.2937(2) 0.0238(4) 0.0337(10) Uani 1 1 d . . . . .
H35 H -0.0403 0.3024 -0.0561 0.040 Uiso 1 1 calc R U . . .
C36 C 0.4962(2) 0.0891(2) 0.0484(4) 0.0340(10) Uani 1 1 d . . . . .
C37 C 0.49713(19) 0.1558(2) 0.0925(4) 0.0307(9) Uani 1 1 d . . . . .
C38 C 0.47103(19) 0.1704(2) 0.1846(4) 0.0330(10) Uani 1 1 d . . . . .
H38 H 0.4525 0.1367 0.2185 0.040 Uiso 1 1 calc R U . . .
C39 C 0.4721(2) 0.2332(2) 0.2264(4) 0.0340(10) Uani 1 1 d . . . . .
H39 H 0.4546 0.2422 0.2892 0.041 Uiso 1 1 calc R U . . .
C40 C 0.4985(2) 0.2833(2) 0.1776(4) 0.0326(9) Uani 1 1 d . . . . .
C41 C 0.52489(19) 0.2687(2) 0.0851(4) 0.0327(9) Uani 1 1 d . . . . .
H41 H 0.5430 0.3025 0.0509 0.039 Uiso 1 1 calc R U . . .
C42 C 0.52474(19) 0.2058(2) 0.0439(4) 0.0309(9) Uani 1 1 d . . . . .
H42 H 0.5434 0.1965 -0.0173 0.037 Uiso 1 1 calc R U . . .
C43 C 0.3306(2) 0.4429(2) 0.1267(4) 0.0396(11) Uani 1 1 d . . . . .
H43A H 0.3011 0.4121 0.0774 0.048 Uiso 1 1 calc R U . . .
H43B H 0.3722 0.4230 0.1446 0.048 Uiso 1 1 calc R U . . .
C44 C 0.3308(3) 0.5053(2) 0.0615(4) 0.0462(12) Uani 1 1 d . . . . .
H44A H 0.3447 0.4966 -0.0094 0.055 Uiso 1 1 calc R U . . .
H44B H 0.2884 0.5230 0.0371 0.055 Uiso 1 1 calc R U . . .
C45 C 0.3532(2) 0.5634(2) 0.2358(4) 0.0399(11) Uani 1 1 d . . . . .
H45A H 0.3112 0.5825 0.2175 0.048 Uiso 1 1 calc R U . . .
H45B H 0.3822 0.5947 0.2850 0.048 Uiso 1 1 calc R U . . .
C46 C 0.3539(3) 0.5006(3) 0.3008(5) 0.0516(14) Uani 1 1 d . . . . .
H46A H 0.3964 0.4831 0.3235 0.062 Uiso 1 1 calc R U . . .
H46B H 0.3409 0.5090 0.3728 0.062 Uiso 1 1 calc R U . . .
C47 C 0.1781(3) 0.5045(3) 0.7303(5) 0.0462(12) Uani 1 1 d . . . . .
H47A H 0.2204 0.5227 0.7541 0.055 Uiso 1 1 calc R U . . .
H47B H 0.1680 0.4951 0.6458 0.055 Uiso 1 1 calc R U . . .
C48 C 0.1757(3) 0.4423(3) 0.7959(4) 0.0420(11) Uani 1 1 d . . . . .
H48A H 0.1341 0.4226 0.7685 0.050 Uiso 1 1 calc R U . . .
H48B H 0.2062 0.4110 0.7808 0.050 Uiso 1 1 calc R U . . .
C49 C 0.1454(3) 0.5015(3) 0.9394(4) 0.0476(13) Uani 1 1 d . . . . .
H49A H 0.1549 0.5106 1.0239 0.057 Uiso 1 1 calc R U . . .
H49B H 0.1031 0.4834 0.9143 0.057 Uiso 1 1 calc R U . . .
C50 C 0.1487(3) 0.5636(3) 0.8746(4) 0.0429(12) Uani 1 1 d . . . . .
H50A H 0.1186 0.5954 0.8900 0.051 Uiso 1 1 calc R U . . .
H50B H 0.1905 0.5827 0.9020 0.051 Uiso 1 1 calc R U . . .
C51 C 0.4976(2) 0.5613(3) 1.0463(4) 0.0392(10) Uani 1 1 d . . . . .
H51A H 0.4770 0.5936 1.0852 0.047 Uiso 1 1 calc R U . . .
H51B H 0.5365 0.5809 1.0381 0.047 Uiso 1 1 calc R U . . .
C52 C 0.4881(2) 0.4986(3) 0.8801(4) 0.0411(11) Uani 1 1 d . . . . .
H52A H 0.5267 0.5164 0.8672 0.049 Uiso 1 1 calc R U . . .
H52B H 0.4603 0.4871 0.8034 0.049 Uiso 1 1 calc R U . . .
C53 C 0.0036(2) 0.5614(3) 0.5515(4) 0.0404(11) Uani 1 1 d . . . . .
H53A H -0.0364 0.5812 0.5107 0.048 Uiso 1 1 calc R U . . .
H53B H 0.0262 0.5929 0.6102 0.048 Uiso 1 1 calc R U . . .
C54 C 0.0078(2) 0.4997(3) 0.3886(4) 0.0397(11) Uani 1 1 d . . . . .
H54A H 0.0338 0.4894 0.3354 0.048 Uiso 1 1 calc R U . . .
H54B H -0.0321 0.5170 0.3413 0.048 Uiso 1 1 calc R U . . .
N1 N 0.1676(2) 0.8446(2) 0.1026(4) 0.0438(10) Uani 1 1 d . . . . .
H1A H 0.153(3) 0.875(3) 0.135(5) 0.053 Uiso 1 1 d . U . . .
H1B H 0.184(3) 0.851(3) 0.035(5) 0.053 Uiso 1 1 d . U . . .
N2 N 0.1609(2) 0.1558(2) 0.5572(4) 0.0448(10) Uani 1 1 d . . . . .
H2A H 0.1456 0.1487 0.6170 0.054 Uiso 1 1 calc R U . . .
H2B H 0.1739 0.1230 0.5224 0.054 Uiso 1 1 calc R U . . .
N3 N 0.3441(2) 0.3429(2) 0.3940(4) 0.0445(10) Uani 1 1 d . . . . .
H3A H 0.3318 0.3760 0.3467 0.053 Uiso 1 1 calc R U . . .
H3B H 0.3604 0.3498 0.4687 0.053 Uiso 1 1 calc R U . . .
N4 N 0.6699(2) 0.1538(2) 0.5591(4) 0.0440(10) Uani 1 1 d . . . . .
H4A H 0.6859 0.1449 0.6331 0.053 Uiso 1 1 calc R U . . .
H4B H 0.6539 0.1224 0.5102 0.053 Uiso 1 1 calc R U . . .
N5 N 0.0070(2) 0.1542(2) 0.2221(4) 0.0457(10) Uani 1 1 d . . . . .
H5C H 0.014(3) 0.150(3) 0.294(6) 0.055 Uiso 1 1 d . U . . .
H5B H -0.021(3) 0.131(3) 0.178(5) 0.055 Uiso 1 1 d . U . . .
N6 N 0.4984(2) 0.3465(2) 0.2150(4) 0.0448(10) Uani 1 1 d . . . . .
H6A H 0.4814 0.3562 0.2715 0.054 Uiso 1 1 calc R U . . .
H6B H 0.5155 0.3773 0.1825 0.054 Uiso 1 1 calc R U . . .
O1 O 0.18989(17) 0.54187(16) 0.2277(3) 0.0408(8) Uani 1 1 d . . . . .
O2 O 0.14793(17) 0.58046(17) 0.3643(3) 0.0402(8) Uani 1 1 d . . . . .
H2 H 0.1519 0.5414 0.3863 0.060 Uiso 1 1 calc R U . . .
O4 O 0.19400(18) 0.41884(16) 0.3031(3) 0.0413(8) Uani 1 1 d . . . . .
H4C H 0.1935 0.4584 0.2849 0.062 Uiso 1 1 calc R U . . .
O3 O 0.15724(17) 0.46006(16) 0.4445(3) 0.0389(8) Uani 1 1 d . . . . .
O6 O 0.30466(18) 0.07868(17) 0.1062(3) 0.0429(8) Uani 1 1 d . . . . .
H6C H 0.3029 0.0387 0.0904 0.064 Uiso 1 1 calc R U . . .
O5 O 0.33874(18) 0.03939(16) 0.2873(3) 0.0420(8) Uani 1 1 d . . . . .
O7 O 0.69797(18) 0.45593(17) 0.4608(3) 0.0439(8) Uani 1 1 d . . . . .
O8 O 0.65526(19) 0.41933(17) 0.2814(3) 0.0443(8) Uani 1 1 d . . . . .
H8 H 0.6540 0.4594 0.2666 0.066 Uiso 1 1 calc R U . . .
O9 O -0.01879(18) 0.42281(18) -0.0530(3) 0.0455(9) Uani 1 1 d . . . . .
O10 O 0.02793(19) 0.45623(18) 0.1263(3) 0.0474(9) Uani 1 1 d . . . . .
H10A H 0.0259 0.4919 0.0910 0.071 Uiso 1 1 calc R U . . .
O11 O 0.51980(19) 0.07665(18) -0.0350(3) 0.0480(9) Uani 1 1 d . . . . .
O12 O 0.47120(19) 0.04479(18) 0.0972(3) 0.0483(9) Uani 1 1 d . . . . .
H12 H 0.4732 0.0088 0.0649 0.072 Uiso 1 1 calc R U . . .
O13 O 0.37059(15) 0.55225(16) 0.1311(3) 0.0367(7) Uani 1 1 d . . . . .
O14 O 0.31361(18) 0.45389(18) 0.2315(3) 0.0490(9) Uani 1 1 d . . . . .
O15 O 0.18871(16) 0.45489(17) 0.9175(3) 0.0424(8) Uani 1 1 d . . . . .
O16 O 0.13528(16) 0.55104(17) 0.7527(3) 0.0413(8) Uani 1 1 d . . . . .
O17 O 0.45901(16) 0.54729(17) 0.9350(3) 0.0418(8) Uani 1 1 d . . . . .
O18 O 0.03815(17) 0.54885(19) 0.4706(3) 0.0473(9) Uani 1 1 d . . . . .

loop_
_atom_site_aniso_label
_atom_site_aniso_U_11
_atom_site_aniso_U_22
_atom_site_aniso_U_33
_atom_site_aniso_U_23
_atom_site_aniso_U_13
_atom_site_aniso_U_12
C1 0.029(2) 0.031(2) 0.028(2) -0.0039(18) 0.0078(17) -0.0024(17)
C2 0.0250(19) 0.031(2) 0.0237(19) 0.0000(17) 0.0031(16) -0.0004(17)
C3 0.027(2) 0.035(2) 0.0245(19) -0.0037(18) 0.0075(17) -0.0003(17)
C4 0.031(2) 0.030(2) 0.030(2) 0.0006(18) 0.0089(18) 0.0015(18)
C5 0.030(2) 0.031(2) 0.031(2) -0.0009(18) 0.0049(18) -0.0024(18)
C6 0.034(2) 0.037(2) 0.0234(19) 0.0018(19) 0.0101(17) 0.0036(19)
C7 0.0247(19) 0.035(2) 0.027(2) -0.0018(18) 0.0092(17) 0.0024(17)
C8 0.027(2) 0.034(2) 0.0255(19) 0.0004(18) 0.0070(17) -0.0003(17)
C9 0.0244(19) 0.027(2) 0.0239(19) -0.0005(16) 0.0031(16) 0.0015(16)
C10 0.0258(19) 0.034(2) 0.0249(19) 0.0007(18) 0.0086(16) 0.0009(16)
C11 0.026(2) 0.033(2) 0.032(2) -0.0024(19) 0.0094(18) 0.0016(17)
C12 0.030(2) 0.034(2) 0.029(2) 0.0008(18) 0.0047(18) -0.0022(18)
C13 0.031(2) 0.038(2) 0.026(2) 0.0000(19) 0.0086(18) 0.0006(19)
C14 0.026(2) 0.035(2) 0.0244(19) -0.0029(18) 0.0043(17) 0.0027(17)
C15 0.028(2) 0.036(2) 0.0250(19) 0.0065(18) 0.0065(17) 0.0045(18)
C16 0.0261(19) 0.032(2) 0.031(2) 0.0046(18) 0.0096(17) 0.0001(17)
C17 0.0252(19) 0.035(2) 0.029(2) 0.0029(18) 0.0057(17) 0.0028(17)
C18 0.026(2) 0.031(2) 0.034(2) 0.0025(19) 0.0063(18) 0.0023(17)
C19 0.025(2) 0.037(2) 0.035(2) -0.0001(19) 0.0069(18) 0.0005(18)
C20 0.028(2) 0.042(3) 0.029(2) -0.0018(19) 0.0059(18) 0.0001(19)
C21 0.027(2) 0.039(2) 0.028(2) 0.0060(18) 0.0055(18) 0.0061(18)
C22 0.036(2) 0.031(2) 0.0238(19) -0.0053(17) 0.0048(18) -0.0027(18)
C23 0.0251(19) 0.034(2) 0.0264(19) -0.0005(17) 0.0056(17) 0.0000(17)
C24 0.028(2) 0.038(2) 0.0241(19) -0.0042(18) 0.0041(17) -0.0021(18)
C25 0.030(2) 0.037(2) 0.0225(19) 0.0021(18) 0.0059(17) 0.0023(18)
C26 0.032(2) 0.034(2) 0.030(2) -0.0005(18) 0.0101(18) 0.0004(18)
C27 0.031(2) 0.034(2) 0.032(2) -0.0087(19) 0.0066(18) -0.0034(19)
C28 0.031(2) 0.033(2) 0.0248(19) -0.0046(17) 0.0052(17) -0.0036(17)
C29 0.034(2) 0.037(2) 0.030(2) -0.0039(19) 0.0092(18) -0.0050(19)
C30 0.027(2) 0.038(2) 0.026(2) -0.0014(18) 0.0081(17) -0.0028(18)
C31 0.032(2) 0.039(2) 0.032(2) -0.006(2) 0.0119(19) -0.0043(19)
C32 0.027(2) 0.047(3) 0.029(2) 0.004(2) 0.0079(18) 0.0029(19)
C33 0.027(2) 0.040(2) 0.040(2) -0.001(2) 0.0153(19) 0.0013(18)
C34 0.028(2) 0.037(2) 0.035(2) -0.002(2) 0.0067(19) -0.0015(19)
C35 0.031(2) 0.041(3) 0.028(2) -0.0016(19) 0.0048(18) -0.0031(19)
C36 0.033(2) 0.038(2) 0.031(2) 0.0038(19) 0.0094(19) -0.0073(19)
C37 0.0239(19) 0.039(2) 0.029(2) 0.0005(18) 0.0061(17) -0.0023(18)
C38 0.025(2) 0.041(3) 0.032(2) 0.0054(19) 0.0063(18) -0.0030(18)
C39 0.028(2) 0.045(3) 0.032(2) 0.001(2) 0.0122(18) 0.005(2)
C40 0.026(2) 0.039(2) 0.030(2) 0.0019(19) 0.0028(18) 0.0039(18)
C41 0.026(2) 0.034(2) 0.040(2) 0.002(2) 0.0116(19) -0.0019(18)
C42 0.029(2) 0.033(2) 0.033(2) 0.0004(18) 0.0113(18) -0.0028(17)
C43 0.046(3) 0.033(2) 0.036(2) -0.002(2) 0.005(2) -0.008(2)
C44 0.064(3) 0.039(3) 0.031(2) -0.003(2) 0.003(2) -0.010(2)
C45 0.045(3) 0.039(3) 0.038(2) -0.006(2) 0.015(2) 0.001(2)
C46 0.077(4) 0.046(3) 0.038(3) 0.001(2) 0.025(3) -0.001(3)
C47 0.067(3) 0.038(3) 0.039(3) 0.001(2) 0.024(3) 0.005(2)
C48 0.053(3) 0.037(3) 0.038(3) -0.004(2) 0.016(2) 0.002(2)
C49 0.073(4) 0.041(3) 0.036(3) -0.004(2) 0.026(3) 0.001(3)
C50 0.061(3) 0.033(3) 0.038(3) -0.001(2) 0.019(2) 0.006(2)
C51 0.036(2) 0.040(3) 0.041(2) -0.005(2) 0.010(2) -0.002(2)
C52 0.044(3) 0.047(3) 0.034(2) -0.003(2) 0.012(2) 0.003(2)
C53 0.042(3) 0.039(3) 0.040(3) -0.006(2) 0.010(2) 0.002(2)
C54 0.042(3) 0.045(3) 0.031(2) -0.003(2) 0.008(2) -0.003(2)
N1 0.063(3) 0.032(2) 0.043(2) 0.0044(19) 0.025(2) 0.002(2)
N2 0.062(3) 0.034(2) 0.045(2) 0.0030(19) 0.026(2) -0.001(2)
N3 0.053(3) 0.039(2) 0.039(2) -0.0053(18) 0.008(2) -0.005(2)
N4 0.060(3) 0.033(2) 0.038(2) 0.0033(17) 0.010(2) 0.004(2)
N5 0.052(3) 0.044(3) 0.041(2) 0.009(2) 0.012(2) 0.006(2)
N6 0.053(3) 0.039(2) 0.047(2) -0.0005(19) 0.022(2) 0.008(2)
O1 0.058(2) 0.0317(17) 0.0379(17) 0.0004(14) 0.0227(16) 0.0076(15)
O2 0.058(2) 0.0327(18) 0.0386(18) 0.0044(15) 0.0281(16) 0.0011(16)
O4 0.065(2) 0.0280(17) 0.0406(18) 0.0025(14) 0.0303(17) 0.0004(16)
O3 0.055(2) 0.0294(17) 0.0359(17) -0.0013(14) 0.0188(15) 0.0052(15)
O6 0.057(2) 0.0361(18) 0.0310(16) 0.0004(14) 0.0027(15) 0.0045(17)
O5 0.061(2) 0.0308(17) 0.0332(16) 0.0045(14) 0.0112(16) 0.0059(16)
O7 0.060(2) 0.0353(18) 0.0335(17) -0.0038(14) 0.0069(16) -0.0081(16)
O8 0.069(2) 0.0329(17) 0.0267(15) 0.0003(14) 0.0047(16) -0.0007(17)
O9 0.066(2) 0.0375(19) 0.0298(17) 0.0008(15) 0.0058(16) -0.0073(17)
O10 0.066(2) 0.0362(19) 0.0377(18) -0.0045(15) 0.0102(17) -0.0117(18)
O11 0.066(2) 0.0405(19) 0.046(2) -0.0032(16) 0.0299(19) -0.0067(18)
O12 0.068(2) 0.0392(19) 0.0433(19) -0.0040(16) 0.0239(18) -0.0106(18)
O13 0.0394(17) 0.0353(17) 0.0379(17) -0.0017(14) 0.0146(14) -0.0061(14)
O14 0.056(2) 0.039(2) 0.062(2) 0.0056(17) 0.0328(19) -0.0043(17)
O15 0.049(2) 0.0363(18) 0.0347(17) 0.0039(15) -0.0011(15) 0.0005(15)
O16 0.0479(19) 0.0382(19) 0.0358(17) 0.0002(15) 0.0074(15) 0.0021(15)
O17 0.0403(18) 0.0432(19) 0.0398(18) -0.0005(15) 0.0069(15) 0.0061(15)
O18 0.048(2) 0.044(2) 0.054(2) -0.0013(17) 0.0200(18) -0.0053(16)

loop_
_atom_type_symbol
_atom_type_description
_atom_type_scat_dispersion_real
_atom_type_scat_dispersion_imag
_atom_type_scat_source
C C 0.0181 0.0091 'International Tables Vol C Tables 4.2.6.8 and 6.1.1.4'
H H 0.0000 0.0000 'International Tables Vol C Tables 4.2.6.8 and 6.1.1.4'
N N 0.0311 0.0180 'International Tables Vol C Tables 4.2.6.8 and 6.1.1.4'
O O 0.0492 0.0322 'International Tables Vol C Tables 4.2.6.8 and 6.1.1.4'

loop_
_geom_angle_atom_site_label_1
_geom_angle_atom_site_label_2
_geom_angle_atom_site_label_3
_geom_angle
_geom_angle_site_symmetry_1
_geom_angle_site_symmetry_3
_geom_angle_publ_flag
O1 C1 O2 122.7(4) . . ?
O1 C1 C2 121.8(4) . . ?
O2 C1 C2 115.5(4) . . ?
C7 C2 C3 118.6(4) . . ?
C7 C2 C1 120.1(4) . . ?
C3 C2 C1 121.3(4) . . ?
C4 C3 C2 121.2(4) . . ?
C4 C3 H3 119.4 . . ?
C2 C3 H3 119.4 . . ?
C3 C4 C5 120.2(4) . . ?
C3 C4 H4 119.9 . . ?
C5 C4 H4 119.9 . . ?
N1 C5 C4 120.6(4) . . ?
N1 C5 C6 120.5(4) . . ?
C4 C5 C6 118.8(4) . . ?
C7 C6 C5 120.0(4) . . ?
C7 C6 H6 120.0 . . ?
C5 C6 H6 120.0 . . ?
C6 C7 C2 121.2(4) . . ?
C6 C7 H7 119.4 . . ?
C2 C7 H7 119.4 . . ?
O3 C8 O4 121.8(4) . . ?
O3 C8 C9 122.3(4) . . ?
O4 C8 C9 115.9(4) . . ?
C10 C9 C14 118.4(4) . . ?
C10 C9 C8 121.5(4) . . ?
C14 C9 C8 120.1(4) . . ?
C11 C10 C9 121.0(4) . . ?
C11 C10 H10 119.5 . . ?
C9 C10 H10 119.5 . . ?
C10 C11 C12 120.7(4) . . ?
C10 C11 H11 119.7 . . ?
C12 C11 H11 119.7 . . ?
N2 C12 C13 120.9(4) . . ?
N2 C12 C11 120.8(4) . . ?
C13 C12 C11 118.3(4) . . ?
C14 C13 C12 120.7(4) . . ?
C14 C13 H13 119.6 . . ?
C12 C13 H13 119.6 . . ?
C13 C14 C9 120.9(4) . . ?
C13 C14 H14 119.5 . . ?
C9 C14 H14 119.5 . . ?
O5 C15 O6 122.5(4) . . ?
O5 C15 C16 120.0(4) . . ?
O6 C15 C16 117.4(4) . . ?
C21 C16 C17 118.2(4) . . ?
C21 C16 C15 120.3(4) . . ?
C17 C16 C15 121.5(4) . . ?
C18 C17 C16 120.3(4) . . ?
C18 C17 H17 119.8 . . ?
C16 C17 H17 119.8 . . ?
C17 C18 C19 121.6(4) . . ?
C17 C18 H18 119.2 . . ?
C19 C18 H18 119.2 . . ?
N3 C19 C18 121.2(4) . . ?
N3 C19 C20 120.7(4) . . ?
C18 C19 C20 118.1(4) . . ?
C21 C20 C19 119.8(4) . . ?
C21 C20 H20 120.1 . . ?
C19 C20 H20 120.1 . . ?
C20 C21 C16 122.0(4) . . ?
C20 C21 H21 119.0 . . ?
C16 C21 H21 119.0 . . ?
O7 C22 O8 122.0(4) . . ?
O7 C22 C23 121.4(4) . . ?
O8 C22 C23 116.5(4) . . ?
C24 C23 C28 118.2(4) . . ?
C24 C23 C22 120.5(4) . . ?
C28 C23 C22 121.4(4) . . ?
C25 C24 C23 121.6(4) . . ?
C25 C24 H24 119.2 . . ?
C23 C24 H24 119.2 . . ?
C24 C25 C26 120.4(4) . . ?
C24 C25 H25 119.8 . . ?
C26 C25 H25 119.8 . . ?
N4 C26 C25 121.4(4) . . ?
N4 C26 C27 120.6(4) . . ?
C25 C26 C27 118.0(4) . . ?
C28 C27 C26 121.5(4) . . ?
C28 C27 H27 119.3 . . ?
C26 C27 H27 119.3 . . ?
C27 C28 C23 120.4(4) . . ?
C27 C28 H28 119.8 . . ?
C23 C28 H28 119.8 . . ?
O9 C29 O10 122.2(5) . . ?
O9 C29 C30 119.8(4) . . ?
O10 C29 C30 118.0(4) . . ?
C31 C30 C35 118.4(4) . . ?
C31 C30 C29 120.8(4) . . ?
C35 C30 C29 120.8(4) . . ?
C32 C31 C30 121.2(4) . . ?
C32 C31 H31 119.4 . . ?
C30 C31 H31 119.4 . . ?
C31 C32 C33 120.3(4) . . ?
C31 C32 H32 119.8 . . ?
C33 C32 H32 119.8 . . ?
N5 C33 C34 119.8(5) . . ?
N5 C33 C32 121.4(5) . . ?
C34 C33 C32 118.8(5) . . ?
C35 C34 C33 120.4(5) . . ?
C35 C34 H34 119.8 . . ?
C33 C34 H34 119.8 . . ?
C34 C35 C30 120.8(4) . . ?
C34 C35 H35 119.6 . . ?
C30 C35 H35 119.6 . . ?
O11 C36 O12 122.1(4) . . ?
O11 C36 C37 120.0(4) . . ?
O12 C36 C37 117.9(4) . . ?
C42 C37 C38 119.2(4) . . ?
C42 C37 C36 120.2(4) . . ?
C38 C37 C36 120.6(4) . . ?
C39 C38 C37 120.6(4) . . ?
C39 C38 H38 119.7 . . ?
C37 C38 H38 119.7 . . ?
C38 C39 C40 120.8(4) . . ?
C38 C39 H39 119.6 . . ?
C40 C39 H39 119.6 . . ?
N6 C40 C39 121.9(4) . . ?
N6 C40 C41 119.4(4) . . ?
C39 C40 C41 118.7(4) . . ?
C42 C41 C40 120.9(4) . . ?
C42 C41 H41 119.5 . . ?
C40 C41 H41 119.5 . . ?
C41 C42 C37 119.9(4) . . ?
C41 C42 H42 120.1 . . ?
C37 C42 H42 120.1 . . ?
O14 C43 C44 111.0(4) . . ?
O14 C43 H43A 109.4 . . ?
C44 C43 H43A 109.4 . . ?
O14 C43 H43B 109.4 . . ?
C44 C43 H43B 109.4 . . ?
H43A C43 H43B 108.0 . . ?
O13 C44 C43 111.4(4) . . ?
O13 C44 H44A 109.4 . . ?
C43 C44 H44A 109.4 . . ?
O13 C44 H44B 109.4 . . ?
C43 C44 H44B 109.4 . . ?
H44A C44 H44B 108.0 . . ?
O13 C45 C46 110.3(4) . . ?
O13 C45 H45A 109.6 . . ?
C46 C45 H45A 109.6 . . ?
O13 C45 H45B 109.6 . . ?
C46 C45 H45B 109.6 . . ?
H45A C45 H45B 108.1 . . ?
O14 C46 C45 111.1(5) . . ?
O14 C46 H46A 109.4 . . ?
C45 C46 H46A 109.4 . . ?
O14 C46 H46B 109.4 . . ?
C45 C46 H46B 109.4 . . ?
H46A C46 H46B 108.0 . . ?
O16 C47 C48 110.7(4) . . ?
O16 C47 H47A 109.5 . . ?
C48 C47 H47A 109.5 . . ?
O16 C47 H47B 109.5 . . ?
C48 C47 H47B 109.5 . . ?
H47A C47 H47B 108.1 . . ?
O15 C48 C47 110.4(4) . . ?
O15 C48 H48A 109.6 . . ?
C47 C48 H48A 109.6 . . ?
O15 C48 H48B 109.6 . . ?
C47 C48 H48B 109.6 . . ?
H48A C48 H48B 108.1 . . ?
O15 C49 C50 110.2(4) . . ?
O15 C49 H49A 109.6 . . ?
C50 C49 H49A 109.6 . . ?
O15 C49 H49B 109.6 . . ?
C50 C49 H49B 109.6 . . ?
H49A C49 H49B 108.1 . . ?
O16 C50 C49 110.1(4) . . ?
O16 C50 H50A 109.6 . . ?
C49 C50 H50A 109.6 . . ?
O16 C50 H50B 109.6 . . ?
C49 C50 H50B 109.6 . . ?
H50A C50 H50B 108.2 . . ?
O17 C51 C52 111.6(4) . 3_667 ?
O17 C51 H51A 109.3 . . ?
C52 C51 H51A 109.3 3_667 . ?
O17 C51 H51B 109.3 . . ?
C52 C51 H51B 109.3 3_667 . ?
H51A C51 H51B 108.0 . . ?
O17 C52 C51 111.1(4) . 3_667 ?
O17 C52 H52A 109.4 . . ?
C51 C52 H52A 109.4 3_667 . ?
O17 C52 H52B 109.4 . . ?
C51 C52 H52B 109.4 3_667 . ?
H52A C52 H52B 108.0 . . ?
O18 C53 C54 111.5(4) . 3_566 ?
O18 C53 H53A 109.3 . . ?
C54 C53 H53A 109.3 3_566 . ?
O18 C53 H53B 109.3 . . ?
C54 C53 H53B 109.3 3_566 . ?
H53A C53 H53B 108.0 . . ?
O18 C54 C53 111.9(4) . 3_566 ?
O18 C54 H54A 109.2 . . ?
C53 C54 H54A 109.2 3_566 . ?
O18 C54 H54B 109.2 . . ?
C53 C54 H54B 109.2 3_566 . ?
H54A C54 H54B 107.9 . . ?
C5 N1 H1A 120(4) . . ?
C5 N1 H1B 117(4) . . ?
H1A N1 H1B 123(5) . . ?
C12 N2 H2A 120.0 . . ?
C12 N2 H2B 120.0 . . ?
H2A N2 H2B 120.0 . . ?
C19 N3 H3A 120.0 . . ?
C19 N3 H3B 120.0 . . ?
H3A N3 H3B 120.0 . . ?
C26 N4 H4A 120.0 . . ?
C26 N4 H4B 120.0 . . ?
H4A N4 H4B 120.0 . . ?
C33 N5 H5C 116(5) . . ?
C33 N5 H5B 112(4) . . ?
H5C N5 H5B 118(6) . . ?
C40 N6 H6A 120.0 . . ?
C40 N6 H6B 120.0 . . ?
H6A N6 H6B 120.0 . . ?
C1 O2 H2 109.5 . . ?
C8 O4 H4C 109.5 . . ?
C15 O6 H6C 109.5 . . ?
C22 O8 H8 109.5 . . ?
C29 O10 H10A 109.5 . . ?
C36 O12 H12 109.5 . . ?
C45 O13 C44 110.2(4) . . ?
C43 O14 C46 110.0(4) . . ?
C48 O15 C49 109.7(4) . . ?
C47 O16 C50 109.8(4) . . ?
C51 O17 C52 109.2(4) . . ?
C53 O18 C54 110.1(4) . . ?

loop_
_geom_bond_atom_site_label_1
_geom_bond_atom_site_label_2
_geom_bond_distance
_geom_bond_site_symmetry_2
_geom_bond_publ_flag
C1 O1 1.233(5) . ?
C1 O2 1.305(5) . ?
C1 C2 1.474(6) . ?
C2 C7 1.392(6) . ?
C2 C3 1.399(6) . ?
C3 C4 1.378(6) . ?
C3 H3 0.9500 . ?
C4 C5 1.404(6) . ?
C4 H4 0.9500 . ?
C5 N1 1.369(6) . ?
C5 C6 1.412(6) . ?
C6 C7 1.381(7) . ?
C6 H6 0.9500 . ?
C7 H7 0.9500 . ?
C8 O3 1.244(5) . ?
C8 O4 1.305(5) . ?
C8 C9 1.461(6) . ?
C9 C10 1.397(6) . ?
C9 C14 1.396(6) . ?
C10 C11 1.380(6) . ?
C10 H10 0.9500 . ?
C11 C12 1.403(6) . ?
C11 H11 0.9500 . ?
C12 N2 1.364(6) . ?
C12 C13 1.401(6) . ?
C13 C14 1.382(7) . ?
C13 H13 0.9500 . ?
C14 H14 0.9500 . ?
C15 O5 1.257(5) . ?
C15 O6 1.299(5) . ?
C15 C16 1.463(6) . ?
C16 C21 1.399(6) . ?
C16 C17 1.401(6) . ?
C17 C18 1.372(6) . ?
C17 H17 0.9500 . ?
C18 C19 1.405(6) . ?
C18 H18 0.9500 . ?
C19 N3 1.363(6) . ?
C19 C20 1.411(7) . ?
C20 C21 1.373(7) . ?
C20 H20 0.9500 . ?
C21 H21 0.9500 . ?
C22 O7 1.245(5) . ?
C22 O8 1.305(5) . ?
C22 C23 1.464(6) . ?
C23 C24 1.393(6) . ?
C23 C28 1.404(6) . ?
C24 C25 1.374(7) . ?
C24 H24 0.9500 . ?
C25 C26 1.398(6) . ?
C25 H25 0.9500 . ?
C26 N4 1.369(6) . ?
C26 C27 1.405(6) . ?
C27 C28 1.367(6) . ?
C27 H27 0.9500 . ?
C28 H28 0.9500 . ?
C29 O9 1.266(5) . ?
C29 O10 1.278(6) . ?
C29 C30 1.466(7) . ?
C30 C31 1.400(6) . ?
C30 C35 1.398(6) . ?
C31 C32 1.370(7) . ?
C31 H31 0.9500 . ?
C32 C33 1.404(7) . ?
C32 H32 0.9500 . ?
C33 N5 1.372(7) . ?
C33 C34 1.401(6) . ?
C34 C35 1.378(7) . ?
C34 H34 0.9500 . ?
C35 H35 0.9500 . ?
C36 O11 1.268(5) . ?
C36 O12 1.285(5) . ?
C36 C37 1.465(6) . ?
C37 C42 1.400(6) . ?
C37 C38 1.405(6) . ?
C38 C39 1.380(7) . ?
C38 H38 0.9500 . ?
C39 C40 1.388(7) . ?
C39 H39 0.9500 . ?
C40 N6 1.372(6) . ?
C40 C41 1.414(6) . ?
C41 C42 1.380(6) . ?
C41 H41 0.9500 . ?
C42 H42 0.9500 . ?
C43 O14 1.414(6) . ?
C43 C44 1.500(7) . ?
C43 H43A 0.9900 . ?
C43 H43B 0.9900 . ?
C44 O13 1.422(6) . ?
C44 H44A 0.9900 . ?
C44 H44B 0.9900 . ?
C45 O13 1.420(5) . ?
C45 C46 1.501(7) . ?
C45 H45A 0.9900 . ?
C45 H45B 0.9900 . ?
C46 O14 1.424(7) . ?
C46 H46A 0.9900 . ?
C46 H46B 0.9900 . ?
C47 O16 1.429(6) . ?
C47 C48 1.504(7) . ?
C47 H47A 0.9900 . ?
C47 H47B 0.9900 . ?
C48 O15 1.423(6) . ?
C48 H48A 0.9900 . ?
C48 H48B 0.9900 . ?
C49 O15 1.436(6) . ?
C49 C50 1.503(7) . ?
C49 H49A 0.9900 . ?
C49 H49B 0.9900 . ?
C50 O16 1.426(6) . ?
C50 H50A 0.9900 . ?
C50 H50B 0.9900 . ?
C51 O17 1.409(6) . ?
C51 C52 1.495(7) 3_667 ?
C51 H51A 0.9900 . ?
C51 H51B 0.9900 . ?
C52 O17 1.441(6) . ?
C52 C51 1.496(7) 3_667 ?
C52 H52A 0.9900 . ?
C52 H52B 0.9900 . ?
C53 O18 1.409(6) . ?
C53 C54 1.497(7) 3_566 ?
C53 H53A 0.9900 . ?
C53 H53B 0.9900 . ?
C54 O18 1.444(6) . ?
C54 C53 1.497(7) 3_566 ?
C54 H54A 0.9900 . ?
C54 H54B 0.9900 . ?
N1 H1A 0.84(6) . ?
N1 H1B 0.98(6) . ?
N2 H2A 0.8800 . ?
N2 H2B 0.8800 . ?
N3 H3A 0.8800 . ?
N3 H3B 0.8800 . ?
N4 H4A 0.8800 . ?
N4 H4B 0.8800 . ?
N5 H5C 0.83(6) . ?
N5 H5B 0.86(6) . ?
N6 H6A 0.8800 . ?
N6 H6B 0.8800 . ?
O2 H2 0.8400 . ?
O4 H4C 0.8400 . ?
O6 H6C 0.8400 . ?
O8 H8 0.8400 . ?
O10 H10A 0.8400 . ?
O12 H12 0.8400 . ?

loop_
_geom_hbond_atom_site_label_D
_geom_hbond_atom_site_label_H
_geom_hbond_atom_site_label_A
_geom_hbond_distance_DH
_geom_hbond_distance_HA
_geom_hbond_distance_DA
_geom_hbond_angle_DHA
_geom_hbond_site_symmetry_A
C44 H44A O5 0.99 2.50 3.442(6) 158.6 4_565
C46 H46B O7 0.99 2.47 3.454(6) 172.0 3_666
C47 H47B O3 0.99 2.45 3.435(6) 170.9 .
C49 H49A O1 0.99 2.43 3.417(6) 172.1 1_556
C52 H52B O12 0.99 2.61 3.409(6) 137.3 4_566
C54 H54A O10 0.99 2.55 3.392(6) 142.6 .
N1 H1A O16 0.84(6) 2.17(6) 2.999(6) 166(6) 4_575
N1 H1B O2 0.98(6) 2.43(6) 3.155(5) 130(4) 4_575
N2 H2A O4 0.88 2.60 3.216(5) 128.0 4_566
N2 H2B O15 0.88 2.11 2.979(6) 169.5 4_565
N3 H3A O14 0.88 2.08 2.952(6) 172.9 .
N4 H4B O13 0.88 2.17 3.036(5) 167.1 2_645
N4 H4A O8 0.88 2.44 3.135(5) 135.9 4_566
N5 H5C O9 0.83(6) 2.60(6) 3.289(6) 140(6) 4_566
N5 H5B O2 0.86(6) 2.94(6) 3.682(6) 146(5) 2_545
N5 H5B O18 0.86(6) 2.39(7) 3.123(7) 143(5) 2_545
N6 H6A O11 0.88 2.63 3.291(6) 132.9 4_566
N6 H6B O17 0.88 2.26 3.123(6) 167.3 3_666
O2 H2 O3 0.84 1.80 2.639(5) 174.4 .
O4 H4C O1 0.84 1.84 2.675(5) 173.5 .
O6 H6C O7 0.84 1.80 2.640(5) 172.3 2_645
O8 H8 O5 0.84 1.79 2.612(5) 166.9 2_655
O10 H10A O9 0.84 1.80 2.622(5) 163.9 3_565
O12 H12 O11 0.84 1.81 2.624(5) 164.4 3_655

loop_
_geom_torsion_atom_site_label_1
_geom_torsion_atom_site_label_2
_geom_torsion_atom_site_label_3
_geom_torsion_atom_site_label_4
_geom_torsion
_geom_torsion_site_symmetry_1
_geom_torsion_site_symmetry_2
_geom_torsion_site_symmetry_3
_geom_torsion_site_symmetry_4
_geom_torsion_publ_flag
O1 C1 C2 C7 -2.1(7) . . . . ?
O2 C1 C2 C7 176.9(4) . . . . ?
O1 C1 C2 C3 179.2(4) . . . . ?
O2 C1 C2 C3 -1.7(6) . . . . ?
C7 C2 C3 C4 0.2(6) . . . . ?
C1 C2 C3 C4 178.9(4) . . . . ?
C2 C3 C4 C5 -1.1(7) . . . . ?
C3 C4 C5 N1 -178.5(4) . . . . ?
C3 C4 C5 C6 1.4(6) . . . . ?
N1 C5 C6 C7 179.1(4) . . . . ?
C4 C5 C6 C7 -0.9(7) . . . . ?
C5 C6 C7 C2 0.0(7) . . . . ?
C3 C2 C7 C6 0.3(6) . . . . ?
C1 C2 C7 C6 -178.4(4) . . . . ?
O3 C8 C9 C10 -178.3(4) . . . . ?
O4 C8 C9 C10 2.7(6) . . . . ?
O3 C8 C9 C14 2.6(7) . . . . ?
O4 C8 C9 C14 -176.5(4) . . . . ?
C14 C9 C10 C11 0.0(6) . . . . ?
C8 C9 C10 C11 -179.1(4) . . . . ?
C9 C10 C11 C12 0.4(6) . . . . ?
C10 C11 C12 N2 179.6(4) . . . . ?
C10 C11 C12 C13 -0.7(6) . . . . ?
N2 C12 C13 C14 -179.8(4) . . . . ?
C11 C12 C13 C14 0.5(7) . . . . ?
C12 C13 C14 C9 0.0(7) . . . . ?
C10 C9 C14 C13 -0.2(6) . . . . ?
C8 C9 C14 C13 178.9(4) . . . . ?
O5 C15 C16 C21 6.1(6) . . . . ?
O6 C15 C16 C21 -175.0(4) . . . . ?
O5 C15 C16 C17 -175.5(4) . . . . ?
O6 C15 C16 C17 3.4(6) . . . . ?
C21 C16 C17 C18 0.4(6) . . . . ?
C15 C16 C17 C18 -178.0(4) . . . . ?
C16 C17 C18 C19 0.7(6) . . . . ?
C17 C18 C19 N3 178.4(4) . . . . ?
C17 C18 C19 C20 -1.4(6) . . . . ?
N3 C19 C20 C21 -178.7(4) . . . . ?
C18 C19 C20 C21 1.1(6) . . . . ?
C19 C20 C21 C16 -0.1(6) . . . . ?
C17 C16 C21 C20 -0.6(6) . . . . ?
C15 C16 C21 C20 177.8(4) . . . . ?
O7 C22 C23 C24 -2.2(7) . . . . ?
O8 C22 C23 C24 177.4(4) . . . . ?
O7 C22 C23 C28 179.4(4) . . . . ?
O8 C22 C23 C28 -1.0(6) . . . . ?
C28 C23 C24 C25 0.1(6) . . . . ?
C22 C23 C24 C25 -178.4(4) . . . . ?
C23 C24 C25 C26 0.0(6) . . . . ?
C24 C25 C26 N4 177.9(4) . . . . ?
C24 C25 C26 C27 -0.8(6) . . . . ?
N4 C26 C27 C28 -177.1(4) . . . . ?
C25 C26 C27 C28 1.6(6) . . . . ?
C26 C27 C28 C23 -1.5(7) . . . . ?
C24 C23 C28 C27 0.7(6) . . . . ?
C22 C23 C28 C27 179.1(4) . . . . ?
O9 C29 C30 C31 -179.8(4) . . . . ?
O10 C29 C30 C31 -0.6(6) . . . . ?
O9 C29 C30 C35 -0.7(7) . . . . ?
O10 C29 C30 C35 178.6(4) . . . . ?
C35 C30 C31 C32 1.2(6) . . . . ?
C29 C30 C31 C32 -179.6(4) . . . . ?
C30 C31 C32 C33 0.1(6) . . . . ?
C31 C32 C33 N5 177.4(4) . . . . ?
C31 C32 C33 C34 -0.8(6) . . . . ?
N5 C33 C34 C35 -178.0(4) . . . . ?
C32 C33 C34 C35 0.3(6) . . . . ?
C33 C34 C35 C30 1.0(7) . . . . ?
C31 C30 C35 C34 -1.8(6) . . . . ?
C29 C30 C35 C34 179.0(4) . . . . ?
O11 C36 C37 C42 -0.8(7) . . . . ?
O12 C36 C37 C42 178.8(4) . . . . ?
O11 C36 C37 C38 179.9(4) . . . . ?
O12 C36 C37 C38 -0.5(7) . . . . ?
C42 C37 C38 C39 0.5(7) . . . . ?
C36 C37 C38 C39 179.8(4) . . . . ?
C37 C38 C39 C40 0.6(7) . . . . ?
C38 C39 C40 N6 177.9(4) . . . . ?
C38 C39 C40 C41 -0.7(7) . . . . ?
N6 C40 C41 C42 -178.8(4) . . . . ?
C39 C40 C41 C42 -0.1(7) . . . . ?
C40 C41 C42 C37 1.2(7) . . . . ?
C38 C37 C42 C41 -1.4(7) . . . . ?
C36 C37 C42 C41 179.3(4) . . . . ?
O14 C43 C44 O13 56.5(6) . . . . ?
O13 C45 C46 O14 -58.0(6) . . . . ?
O16 C47 C48 O15 -58.0(6) . . . . ?
O15 C49 C50 O16 59.1(6) . . . . ?
C46 C45 O13 C44 56.9(6) . . . . ?
C43 C44 O13 C45 -56.5(6) . . . . ?
C44 C43 O14 C46 -56.3(6) . . . . ?
C45 C46 O14 C43 57.4(6) . . . . ?
C47 C48 O15 C49 57.8(6) . . . . ?
C50 C49 O15 C48 -58.6(6) . . . . ?
C48 C47 O16 C50 57.9(6) . . . . ?
C49 C50 O16 C47 -58.4(6) . . . . ?
C52 C51 O17 C52 -56.9(5) 3_667 . . . ?
C51 C52 O17 C51 56.5(6) 3_667 . . . ?
C54 C53 O18 C54 55.3(6) 3_566 . . . ?
C53 C54 O18 C53 -55.5(6) 3_566 . . . ?
